data_4118388
loop_
_publ_author_name
'Leonard Kaysser'
'Peter Bernhardt'
'Sang-Jip Nam'
'Sandra Loesgen'
'J. Graham Ruby'
'Peter Skewes-Cox'
'Paul R. Jensen'
'William Fenical'
'Bradley S. Moore'

_publ_section_title
;
 Merochlorins A-D, Cyclic Meroterpenoid Antibiotics Biosynthesized in
 Divergent Pathways with Vanadium-Dependent Chloroperoxidases
;
_journal_name_full 'Journal of the American Chemical Society'
_journal_page_first 11988
_journal_page_last 11991
_journal_paper_doi 10.1021/ja305665f
_journal_volume 134
_journal_year 2012
_chemical_formula_sum 'C28 H33 Cl O5'
_chemical_formula_weight 484.99
_chemical_name_systematic
; 
 ? 
;
_space_group_IT_number 14
_symmetry_cell_setting monoclinic
_symmetry_space_group_name_Hall '-P 2ybc'
_symmetry_space_group_name_H-M 'P 1 21/c 1'
_atom_sites_solution_hydrogens geom
_atom_sites_solution_primary direct
_atom_sites_solution_secondary difmap
_audit_creation_method SHELXL-97
_cell_angle_alpha 90.00
_cell_angle_beta 91.9040(10)
_cell_angle_gamma 90.00
_cell_formula_units_Z 4
_cell_length_a 17.5048(15)
_cell_length_b 18.0868(15)
_cell_length_c 7.8839(7)
_cell_measurement_reflns_used 6379
_cell_measurement_temperature 100(2)
_cell_measurement_theta_max 27.84
_cell_measurement_theta_min 2.33
_cell_volume 2494.7(4)
_computing_cell_refinement 'Bruker SAINT'
_computing_data_collection 'Bruker APEX2'
_computing_data_reduction 'Bruker SAINT'
_computing_molecular_graphics 'Bruker SHELXTL'
_computing_publication_material 'Bruker SHELXTL'
_computing_structure_refinement 'SHELXL-97 (Sheldrick, 2008)'
_computing_structure_solution 'SHELXS-97 (Sheldrick, 2008)'
_diffrn_ambient_temperature 100(2)
_diffrn_measured_fraction_theta_full 0.999
_diffrn_measured_fraction_theta_max 0.906
_diffrn_measurement_device_type 'Bruker APEX CCD'
_diffrn_measurement_method '\f and \w scans'
_diffrn_radiation_monochromator graphite
_diffrn_radiation_source 'fine-focus sealed tube'
_diffrn_radiation_type MoK\a
_diffrn_radiation_wavelength 0.71073
_diffrn_reflns_av_R_equivalents 0.0513
_diffrn_reflns_av_sigmaI/netI 0.0628
_diffrn_reflns_limit_h_max 23
_diffrn_reflns_limit_h_min -23
_diffrn_reflns_limit_k_max 23
_diffrn_reflns_limit_k_min -20
_diffrn_reflns_limit_l_max 9
_diffrn_reflns_limit_l_min -10
_diffrn_reflns_number 22207
_diffrn_reflns_theta_full 25.00
_diffrn_reflns_theta_max 28.29
_diffrn_reflns_theta_min 2.25
_exptl_absorpt_coefficient_mu 0.190
_exptl_absorpt_correction_T_max 0.9906
_exptl_absorpt_correction_T_min 0.9523
_exptl_absorpt_correction_type multi-scan
_exptl_absorpt_process_details SADABS
_exptl_crystal_colour Colorless
_exptl_crystal_density_diffrn 1.291
_exptl_crystal_description Needle
_exptl_crystal_F_000 1032
_exptl_crystal_size_max 0.26
_exptl_crystal_size_mid 0.11
_exptl_crystal_size_min 0.05
_refine_diff_density_max 0.326
_refine_diff_density_min -0.262
_refine_diff_density_rms 0.055
_refine_ls_extinction_method none
_refine_ls_goodness_of_fit_ref 1.029
_refine_ls_hydrogen_treatment constr
_refine_ls_matrix_type full
_refine_ls_number_parameters 314
_refine_ls_number_reflns 5625
_refine_ls_number_restraints 0
_refine_ls_restrained_S_all 1.029
_refine_ls_R_factor_all 0.0822
_refine_ls_R_factor_gt 0.0452
_refine_ls_shift/su_max 0.001
_refine_ls_shift/su_mean 0.000
_refine_ls_structure_factor_coef Fsqd
_refine_ls_weighting_details 'calc w=1/[\s^2^(Fo^2^)+(0.0487P)^2^+0.4785P] where P=(Fo^2^+2Fc^2^)/3'
_refine_ls_weighting_scheme calc
_refine_ls_wR_factor_gt 0.0980
_refine_ls_wR_factor_ref 0.1103
_reflns_number_gt 3804
_reflns_number_total 5625
_reflns_threshold_expression >2sigma(I)
_cod_data_source_file ja305665f_si_002.cif
_cod_data_source_block SIO25
_cod_database_code 4118388

loop_
_symmetry_equiv_pos_as_xyz
'x, y, z'
'-x, y+1/2, -z+1/2'
'-x, -y, -z'
'x, -y-1/2, z-1/2'

loop_
_atom_site_label
_atom_site_type_symbol
_atom_site_fract_x
_atom_site_fract_y
_atom_site_fract_z
_atom_site_U_iso_or_equiv
_atom_site_adp_type
_atom_site_occupancy
_atom_site_symmetry_multiplicity
_atom_site_calc_flag
_atom_site_refinement_flags
C1 C 0.86955(10) 1.19447(11) -0.0542(2) 0.0172(4) Uani 1 1 d .
C2 C 0.87349(11) 1.26991(11) -0.0325(2) 0.0190(4) Uani 1 1 d .
H2 H 0.9183 1.2965 -0.0596 0.023 Uiso 1 1 calc R
C3 C 0.81070(11) 1.30612(10) 0.0296(2) 0.0181(4) Uani 1 1 d .
C4 C 0.74477(10) 1.26715(10) 0.0683(2) 0.0168(4) Uani 1 1 d .
H4 H 0.7025 1.2927 0.1133 0.020 Uiso 1 1 calc R
C5 C 0.74035(10) 1.19198(10) 0.0417(2) 0.0160(4) Uani 1 1 d .
C6 C 0.80368(10) 1.15340(10) -0.0230(2) 0.0158(4) Uani 1 1 d .
C7 C 0.79723(11) 1.07451(10) -0.0681(2) 0.0173(4) Uani 1 1 d .
C8 C 0.71478(11) 1.04151(10) -0.0752(2) 0.0174(4) Uani 1 1 d .
C9 C 0.65789(10) 1.10491(10) -0.0909(2) 0.0181(4) Uani 1 1 d .
C10 C 0.66956(10) 1.14606(10) 0.0772(2) 0.0165(4) Uani 1 1 d .
C11 C 0.59864(11) 1.18681(11) 0.1361(3) 0.0219(4) Uani 1 1 d .
H11A H 0.6125 1.2366 0.1790 0.026 Uiso 1 1 calc R
H11B H 0.5605 1.1921 0.0412 0.026 Uiso 1 1 calc R
C12 C 0.56661(10) 1.13986(10) 0.2769(2) 0.0168(4) Uani 1 1 d .
C13 C 0.62829(10) 1.08779(11) 0.3447(2) 0.0182(4) Uani 1 1 d .
H13A H 0.6063 1.0385 0.3676 0.022 Uiso 1 1 calc R
H13B H 0.6516 1.1073 0.4516 0.022 Uiso 1 1 calc R
C14 C 0.68898(10) 1.08196(10) 0.2074(2) 0.0154(4) Uani 1 1 d .
H14 H 0.7405 1.0915 0.2614 0.018 Uiso 1 1 calc R
C15 C 0.69244(10) 1.00863(10) 0.1020(2) 0.0162(4) Uani 1 1 d .
C16 C 0.75402(10) 0.95501(10) 0.1693(2) 0.0176(4) Uani 1 1 d .
H16A H 0.7618 0.9165 0.0824 0.021 Uiso 1 1 calc R
H16B H 0.8027 0.9825 0.1846 0.021 Uiso 1 1 calc R
C17 C 0.73650(11) 0.91691(11) 0.3370(2) 0.0230(5) Uani 1 1 d .
H17A H 0.7199 0.9544 0.4195 0.028 Uiso 1 1 calc R
H17B H 0.6940 0.8814 0.3178 0.028 Uiso 1 1 calc R
C18 C 0.80502(11) 0.87660(11) 0.4096(2) 0.0212(4) Uani 1 1 d .
H18 H 0.8478 0.9067 0.4395 0.025 Uiso 1 1 calc R
C19 C 0.81418(12) 0.80487(11) 0.4378(2) 0.0236(5) Uani 1 1 d .
C20 C 0.75426(15) 0.74724(13) 0.4043(3) 0.0429(6) Uani 1 1 d .
H20A H 0.7084 0.7705 0.3535 0.064 Uiso 1 1 calc R
H20B H 0.7415 0.7234 0.5114 0.064 Uiso 1 1 calc R
H20C H 0.7737 0.7101 0.3262 0.064 Uiso 1 1 calc R
C21 C 0.88886(13) 0.77504(13) 0.5104(3) 0.0369(6) Uani 1 1 d .
H21A H 0.9232 0.8163 0.5396 0.055 Uiso 1 1 calc R
H21B H 0.9126 0.7434 0.4261 0.055 Uiso 1 1 calc R
H21C H 0.8793 0.7461 0.6126 0.055 Uiso 1 1 calc R
C22 C 0.97774(11) 1.11997(11) -0.0105(3) 0.0252(5) Uani 1 1 d .
C23 C 1.03862(12) 1.08118(13) -0.1032(3) 0.0333(5) Uani 1 1 d .
H23A H 1.0796 1.0661 -0.0227 0.050 Uiso 1 1 calc R
H23B H 1.0594 1.1145 -0.1881 0.050 Uiso 1 1 calc R
H23C H 1.0170 1.0373 -0.1598 0.050 Uiso 1 1 calc R
C24 C 0.87374(12) 1.42325(11) 0.0177(3) 0.0252(5) Uani 1 1 d .
H24A H 0.9188 1.4046 0.0812 0.038 Uiso 1 1 calc R
H24B H 0.8652 1.4751 0.0478 0.038 Uiso 1 1 calc R
H24C H 0.8821 1.4195 -0.1043 0.038 Uiso 1 1 calc R
C25 C 0.49700(11) 1.14706(11) 0.3377(2) 0.0192(4) Uani 1 1 d .
C26 C 0.43899(11) 1.20089(12) 0.2658(3) 0.0273(5) Uani 1 1 d .
H26A H 0.4309 1.2405 0.3482 0.041 Uiso 1 1 calc R
H26B H 0.3906 1.1751 0.2418 0.041 Uiso 1 1 calc R
H26C H 0.4576 1.2222 0.1606 0.041 Uiso 1 1 calc R
C27 C 0.47025(11) 1.10302(11) 0.4866(3) 0.0247(5) Uani 1 1 d .
H27A H 0.4285 1.0701 0.4491 0.037 Uiso 1 1 calc R
H27B H 0.4520 1.1368 0.5737 0.037 Uiso 1 1 calc R
H27C H 0.5128 1.0735 0.5340 0.037 Uiso 1 1 calc R
C28 C 0.61434(11) 0.97115(11) 0.0806(2) 0.0224(4) Uani 1 1 d .
H28A H 0.6182 0.9289 0.0035 0.034 Uiso 1 1 calc R
H28B H 0.5770 1.0066 0.0334 0.034 Uiso 1 1 calc R
H28C H 0.5977 0.9539 0.1914 0.034 Uiso 1 1 calc R
O1 O 0.93372(7) 1.16107(7) -0.12119(16) 0.0205(3) Uani 1 1 d .
O2 O 0.96658(8) 1.11699(8) 0.13856(19) 0.0321(4) Uani 1 1 d .
O3 O 0.80786(7) 1.38009(7) 0.05925(16) 0.0218(3) Uani 1 1 d .
O4 O 0.85088(7) 1.03561(7) -0.10400(16) 0.0213(3) Uani 1 1 d .
O5 O 0.61424(8) 1.11942(8) -0.20701(17) 0.0257(3) Uani 1 1 d .
Cl1 Cl 0.70807(3) 0.97746(3) -0.24377(6) 0.02553(14) Uani 1 1 d .

loop_
_atom_site_aniso_label
_atom_site_aniso_U_11
_atom_site_aniso_U_22
_atom_site_aniso_U_33
_atom_site_aniso_U_23
_atom_site_aniso_U_13
_atom_site_aniso_U_12
C1 0.0172(9) 0.0225(11) 0.0122(9) 0.0006(8) 0.0023(7) 0.0027(8)
C2 0.0200(10) 0.0210(11) 0.0161(10) 0.0001(8) 0.0015(8) -0.0056(8)
C3 0.0255(10) 0.0165(11) 0.0123(9) 0.0001(8) -0.0011(8) 0.0002(8)
C4 0.0208(10) 0.0183(10) 0.0115(9) -0.0001(8) 0.0029(7) 0.0025(8)
C5 0.0188(9) 0.0190(10) 0.0101(9) 0.0024(7) -0.0005(7) 0.0007(8)
C6 0.0169(9) 0.0186(10) 0.0118(9) 0.0023(8) 0.0012(7) 0.0013(8)
C7 0.0229(10) 0.0187(10) 0.0104(9) 0.0030(8) 0.0023(7) 0.0007(8)
C8 0.0225(10) 0.0179(10) 0.0118(9) -0.0025(8) 0.0016(7) -0.0021(8)
C9 0.0170(10) 0.0210(11) 0.0165(10) 0.0055(8) 0.0040(8) -0.0048(8)
C10 0.0177(9) 0.0168(10) 0.0151(9) 0.0018(8) 0.0018(7) 0.0011(8)
C11 0.0206(10) 0.0216(11) 0.0239(11) 0.0056(8) 0.0061(8) 0.0043(8)
C12 0.0181(9) 0.0159(10) 0.0166(9) -0.0008(8) 0.0010(7) -0.0009(8)
C13 0.0190(10) 0.0192(10) 0.0166(9) 0.0008(8) 0.0040(7) 0.0003(8)
C14 0.0170(9) 0.0166(10) 0.0126(9) 0.0012(8) 0.0011(7) -0.0011(8)
C15 0.0188(9) 0.0171(10) 0.0128(9) 0.0000(8) 0.0022(7) -0.0008(8)
C16 0.0222(10) 0.0174(10) 0.0137(9) 0.0004(8) 0.0048(8) 0.0002(8)
C17 0.0236(10) 0.0264(12) 0.0193(10) 0.0051(9) 0.0065(8) 0.0064(9)
C18 0.0240(10) 0.0224(11) 0.0175(10) 0.0005(8) 0.0035(8) 0.0005(9)
C19 0.0279(11) 0.0237(12) 0.0193(10) 0.0037(9) 0.0016(8) 0.0029(9)
C20 0.0528(16) 0.0254(13) 0.0501(16) 0.0082(11) -0.0041(12) -0.0062(11)
C21 0.0415(14) 0.0376(14) 0.0317(13) 0.0068(11) -0.0002(10) 0.0156(11)
C22 0.0219(10) 0.0232(12) 0.0307(12) 0.0006(9) 0.0031(9) -0.0020(9)
C23 0.0276(12) 0.0343(14) 0.0387(13) 0.0035(11) 0.0099(10) 0.0055(10)
C24 0.0310(11) 0.0197(11) 0.0251(11) 0.0017(9) 0.0023(9) -0.0067(9)
C25 0.0202(10) 0.0181(10) 0.0196(10) -0.0024(8) 0.0028(8) -0.0004(8)
C26 0.0229(11) 0.0299(12) 0.0293(12) 0.0027(10) 0.0042(9) 0.0056(9)
C27 0.0220(10) 0.0274(12) 0.0253(11) 0.0024(9) 0.0081(8) -0.0006(9)
C28 0.0232(10) 0.0232(11) 0.0208(10) 0.0008(9) 0.0009(8) -0.0050(9)
O1 0.0187(7) 0.0214(8) 0.0218(7) 0.0013(6) 0.0056(6) 0.0040(6)
O2 0.0304(8) 0.0396(10) 0.0263(8) 0.0028(7) 0.0024(6) 0.0045(7)
O3 0.0274(8) 0.0150(7) 0.0232(7) -0.0014(6) 0.0026(6) -0.0030(6)
O4 0.0249(7) 0.0179(7) 0.0215(7) 0.0005(6) 0.0074(6) 0.0010(6)
O5 0.0254(8) 0.0315(9) 0.0198(7) 0.0075(6) -0.0046(6) -0.0025(6)
Cl1 0.0369(3) 0.0252(3) 0.0146(2) -0.0050(2) 0.00170(19) -0.0072(2)

loop_
_atom_type_symbol
_atom_type_description
_atom_type_scat_dispersion_real
_atom_type_scat_dispersion_imag
_atom_type_scat_source
C C 0.0033 0.0016 'International Tables Vol C Tables 4.2.6.8 and 6.1.1.4'
H H 0.0000 0.0000 'International Tables Vol C Tables 4.2.6.8 and 6.1.1.4'
O O 0.0106 0.0060 'International Tables Vol C Tables 4.2.6.8 and 6.1.1.4'
Cl Cl 0.1484 0.1585 'International Tables Vol C Tables 4.2.6.8 and 6.1.1.4'

loop_
_geom_angle_atom_site_label_1
_geom_angle_atom_site_label_2
_geom_angle_atom_site_label_3
_geom_angle
C2 C1 O1 116.02(16)
C2 C1 C6 122.84(17)
O1 C1 C6 120.99(17)
C1 C2 C3 118.43(17)
C1 C2 H2 120.8
C3 C2 H2 120.8
O3 C3 C2 124.12(17)
O3 C3 C4 115.14(16)
C2 C3 C4 120.74(17)
C5 C4 C3 120.56(17)
C5 C4 H4 119.7
C3 C4 H4 119.7
C4 C5 C6 119.96(17)
C4 C5 C10 123.48(16)
C6 C5 C10 116.56(16)
C1 C6 C5 117.38(17)
C1 C6 C7 121.89(16)
C5 C6 C7 120.55(16)
O4 C7 C6 124.30(17)
O4 C7 C8 119.43(17)
C6 C7 C8 116.23(15)
C9 C8 C7 108.46(15)
C9 C8 C15 100.08(14)
C7 C8 C15 111.60(15)
C9 C8 Cl1 114.01(13)
C7 C8 Cl1 108.44(12)
C15 C8 Cl1 114.01(13)
O5 C9 C8 128.63(18)
O5 C9 C10 128.16(17)
C8 C9 C10 103.21(15)
C5 C10 C9 101.11(13)
C5 C10 C11 117.76(16)
C9 C10 C11 114.31(16)
C5 C10 C14 111.13(15)
C9 C10 C14 103.07(14)
C11 C10 C14 108.42(14)
C12 C11 C10 105.98(15)
C12 C11 H11A 110.5
C10 C11 H11A 110.5
C12 C11 H11B 110.5
C10 C11 H11B 110.5
H11A C11 H11B 108.7
C25 C12 C13 125.72(17)
C25 C12 C11 124.96(18)
C13 C12 C11 109.20(15)
C12 C13 C14 107.08(15)
C12 C13 H13A 110.3
C14 C13 H13A 110.3
C12 C13 H13B 110.3
C14 C13 H13B 110.3
H13A C13 H13B 108.6
C13 C14 C15 117.94(15)
C13 C14 C10 105.50(14)
C15 C14 C10 106.72(14)
C13 C14 H14 108.8
C15 C14 H14 108.8
C10 C14 H14 108.8
C28 C15 C16 111.93(15)
C28 C15 C14 112.53(15)
C16 C15 C14 113.01(15)
C28 C15 C8 108.43(15)
C16 C15 C8 110.66(14)
C14 C15 C8 99.53(14)
C17 C16 C15 115.18(15)
C17 C16 H16A 108.5
C15 C16 H16A 108.5
C17 C16 H16B 108.5
C15 C16 H16B 108.5
H16A C16 H16B 107.5
C18 C17 C16 111.57(15)
C18 C17 H17A 109.3
C16 C17 H17A 109.3
C18 C17 H17B 109.3
C16 C17 H17B 109.3
H17A C17 H17B 108.0
C19 C18 C17 129.1(2)
C19 C18 H18 115.5
C17 C18 H18 115.5
C18 C19 C20 124.9(2)
C18 C19 C21 120.8(2)
C20 C19 C21 114.28(19)
C19 C20 H20A 109.5
C19 C20 H20B 109.5
H20A C20 H20B 109.5
C19 C20 H20C 109.5
H20A C20 H20C 109.5
H20B C20 H20C 109.5
C19 C21 H21A 109.5
C19 C21 H21B 109.5
H21A C21 H21B 109.5
C19 C21 H21C 109.5
H21A C21 H21C 109.5
H21B C21 H21C 109.5
O2 C22 O1 122.97(18)
O2 C22 C23 127.1(2)
O1 C22 C23 109.95(18)
C22 C23 H23A 109.5
C22 C23 H23B 109.5
H23A C23 H23B 109.5
C22 C23 H23C 109.5
H23A C23 H23C 109.5
H23B C23 H23C 109.5
O3 C24 H24A 109.5
O3 C24 H24B 109.5
H24A C24 H24B 109.5
O3 C24 H24C 109.5
H24A C24 H24C 109.5
H24B C24 H24C 109.5
C12 C25 C26 122.86(18)
C12 C25 C27 122.76(18)
C26 C25 C27 114.37(16)
C25 C26 H26A 109.5
C25 C26 H26B 109.5
H26A C26 H26B 109.5
C25 C26 H26C 109.5
H26A C26 H26C 109.5
H26B C26 H26C 109.5
C25 C27 H27A 109.5
C25 C27 H27B 109.5
H27A C27 H27B 109.5
C25 C27 H27C 109.5
H27A C27 H27C 109.5
H27B C27 H27C 109.5
C15 C28 H28A 109.5
C15 C28 H28B 109.5
H28A C28 H28B 109.5
C15 C28 H28C 109.5
H28A C28 H28C 109.5
H28B C28 H28C 109.5
C22 O1 C1 115.99(14)
C3 O3 C24 117.43(15)

loop_
_geom_bond_atom_site_label_1
_geom_bond_atom_site_label_2
_geom_bond_distance
C1 C2 1.376(3)
C1 O1 1.395(2)
C1 C6 1.400(3)
C2 C3 1.383(3)
C2 H2 0.9500
C3 O3 1.359(2)
C3 C4 1.395(3)
C4 C5 1.377(3)
C4 H4 0.9500
C5 C6 1.419(2)
C5 C10 1.525(2)
C6 C7 1.474(3)
C7 O4 1.214(2)
C7 C8 1.561(3)
C8 C9 1.521(3)
C8 C15 1.579(2)
C8 Cl1 1.7640(18)
C9 O5 1.202(2)
C9 C10 1.527(3)
C10 C11 1.529(2)
C10 C14 1.578(3)
C11 C12 1.520(2)
C11 H11A 0.9900
C11 H11B 0.9900
C12 C25 1.331(2)
C12 C13 1.516(3)
C13 C14 1.545(2)
C13 H13A 0.9900
C13 H13B 0.9900
C14 C15 1.568(3)
C14 H14 1.0000
C15 C28 1.530(3)
C15 C16 1.532(3)
C16 C17 1.531(2)
C16 H16A 0.9900
C16 H16B 0.9900
C17 C18 1.501(3)
C17 H17A 0.9900
C17 H17B 0.9900
C18 C19 1.325(3)
C18 H18 0.9500
C19 C20 1.496(3)
C19 C21 1.509(3)
C20 H20A 0.9800
C20 H20B 0.9800
C20 H20C 0.9800
C21 H21A 0.9800
C21 H21B 0.9800
C21 H21C 0.9800
C22 O2 1.199(2)
C22 O1 1.365(2)
C22 C23 1.488(3)
C23 H23A 0.9800
C23 H23B 0.9800
C23 H23C 0.9800
C24 O3 1.439(2)
C24 H24A 0.9800
C24 H24B 0.9800
C24 H24C 0.9800
C25 C26 1.504(3)
C25 C27 1.506(3)
C26 H26A 0.9800
C26 H26B 0.9800
C26 H26C 0.9800
C27 H27A 0.9800
C27 H27B 0.9800
C27 H27C 0.9800
C28 H28A 0.9800
C28 H28B 0.9800
C28 H28C 0.9800
